data_4322838
loop_
_publ_author_name
'Joaqu\'in Barber\'a'
'Anabel Elduque'
'Raquel Gim\'enez'
'Fernando J. Lahoz'
'Jos\'e A. L\'opez'
'Luis A. Oro'
'Jos\'e L. Serrano'

_publ_contact_author
;
   Fernando J. Lahoz
   Departamento de Qu\'imica Inorg\'anica
   Facultad de Ciencias
   Universidad de Zaragoza - C.S.I.C.
   50009 Zaragoza, Spain
;
_publ_contact_author_email LAHOZ@POSTA.UNIZAR.ES
_publ_section_title
;
 (Pyrazolato)gold Complexes Showing Room-Temperature Columnar Mesophases.
 Synthesis, Properties, and Structural Characterization
;
_journal_name_full 'Inorganic Chemistry'
_journal_page_first 2960
_journal_page_last 2967
_journal_paper_doi 10.1021/ic971632y
_journal_volume 37
_journal_year 1998
_chemical_formula_moiety '2(C51 H45 Au3 N6 O6), (C H4 O)'
_chemical_formula_sum 'C103 H94 Au6 N12 O13'
_chemical_formula_weight 2889.70
_chemical_name_systematic
;
tris(mu!2$-3,5-bis(4'-methoxyphenyl)pyrazolato-N,N')-tri-gold(i)
1/2 methanol solvate
;
_space_group_IT_number 14
_symmetry_cell_setting monoclinic
_symmetry_space_group_name_Hall '-P 2ybc'
_symmetry_space_group_name_H-M 'P 1 21/c 1'
_atom_sites_solution_hydrogens geom
_atom_sites_solution_primary direct
_atom_sites_solution_secondary difmap
_audit_creation_method SHELXL-97
_cell_angle_alpha 90.00
_cell_angle_beta 104.777(8)
_cell_angle_gamma 90.00
_cell_formula_units_Z 4
_cell_length_a 23.185(3)
_cell_length_b 23.843(3)
_cell_length_c 18.174(3)
_cell_measurement_reflns_used 46
_cell_measurement_temperature 293(2)
_cell_measurement_theta_max 16
_cell_measurement_theta_min 10
_cell_volume 9714(2)
_computing_cell_refinement 'XSCANS v. 2.1 (Siemens)'
_computing_data_collection 'XSCANS v. 2.1 (Siemens)'
_computing_data_reduction 'XSCANS v. 2.1 (Siemens)'
_computing_molecular_graphics 'XP, SHELXTL v.5 (Siemens)'
_computing_publication_material 'CIFTAB (Sheldrick, 1993)'
_computing_structure_refinement 'SHELXL-97 (Sheldrick, 1997)'
_computing_structure_solution 'SIR92 (Giacovazzo, 1994)'
_diffrn_ambient_temperature 293(2)
_diffrn_measured_fraction_theta_full 0.957
_diffrn_measured_fraction_theta_max 0.957
_diffrn_measurement_device 'four-circle diffractometer'
_diffrn_measurement_device_type 'Siemens P4'
_diffrn_measurement_method '\w/2\q scans'
_diffrn_radiation_monochromator graphite
_diffrn_radiation_source 'normal-focus sealed tube'
_diffrn_radiation_type MoK\a
_diffrn_radiation_wavelength 0.71073
_diffrn_reflns_av_R_equivalents 0.0561
_diffrn_reflns_av_sigmaI/netI 0.1201
_diffrn_reflns_limit_h_max 22
_diffrn_reflns_limit_h_min -23
_diffrn_reflns_limit_k_max 1
_diffrn_reflns_limit_k_min -24
_diffrn_reflns_limit_l_max 18
_diffrn_reflns_limit_l_min -1
_diffrn_reflns_number 11609
_diffrn_reflns_theta_full 21.00
_diffrn_reflns_theta_max 21.00
_diffrn_reflns_theta_min 1.85
_diffrn_standards_decay_% 3.3
_diffrn_standards_interval_count 97
_diffrn_standards_number 3
_exptl_absorpt_coefficient_mu 9.096
_exptl_absorpt_correction_T_max 0.02914
_exptl_absorpt_correction_T_min 0.01423
_exptl_absorpt_correction_type psi-scan
_exptl_absorpt_process_details 'XPREP, SHELXTL v. 5 (Siemens)'
_exptl_crystal_colour white
_exptl_crystal_density_diffrn 1.976
_exptl_crystal_density_method 'not measured'
_exptl_crystal_description 'prismatic block'
_exptl_crystal_F_000 5496
_exptl_crystal_size_max 0.42
_exptl_crystal_size_mid 0.18
_exptl_crystal_size_min 0.18
_refine_diff_density_max 1.038
_refine_diff_density_min -0.856
_refine_diff_density_rms 0.187
_refine_ls_extinction_method none
_refine_ls_goodness_of_fit_ref 1.031
_refine_ls_hydrogen_treatment mixed
_refine_ls_matrix_type full
_refine_ls_number_parameters 790
_refine_ls_number_reflns 10305
_refine_ls_number_restraints 3
_refine_ls_restrained_S_all 1.031
_refine_ls_R_factor_all 0.1463
_refine_ls_R_factor_gt 0.0577
_refine_ls_shift/su_max 0.003
_refine_ls_shift/su_mean 0.000
_refine_ls_structure_factor_coef Fsqd
_refine_ls_weighting_details 'w=1/[\s^2^(Fo^2^)+(0.0504P)^2^+46.7808P] where P=(Fo^2^+2Fc^2^)/3'
_refine_ls_weighting_scheme calc
_refine_ls_wR_factor_gt 0.1094
_refine_ls_wR_factor_ref 0.1448
_reflns_number_gt 5502
_reflns_number_total 10305
_reflns_threshold_expression >2sigma(I)
_cod_data_source_file ic971632y.cif
_cod_data_source_block compound5
_cod_depositor_comments
;
The following automatic conversions were performed:

'_refine_ls_weighting_scheme' value 'calc
w=1/[\s^2^(Fo^2^)+(0.0504P)^2^+46.7808P] where P=(Fo^2^+2Fc^2^)/3'
was changed to 'calc'. New tag '_refine_ls_weighting_details' was
created. The value of the new tag was set to
'w=1/[\s^2^(Fo^2^)+(0.0504P)^2^+46.7808P] where P=(Fo^2^+2Fc^2^)/3'.

Automatic conversion script
Id: cif_fix_values 3143 2015-03-26 13:38:13Z robertas 
;
_cod_database_code 4322838

loop_
_symmetry_equiv_pos_as_xyz
'x, y, z'
'-x, y+1/2, -z+1/2'
'-x, -y, -z'
'x, -y-1/2, z-1/2'

loop_
_atom_site_label
_atom_site_type_symbol
_atom_site_fract_x
_atom_site_fract_y
_atom_site_fract_z
_atom_site_U_iso_or_equiv
_atom_site_adp_type
_atom_site_occupancy
_atom_site_calc_flag
_atom_site_refinement_flags
_atom_site_disorder_assembly
_atom_site_disorder_group
Au1 Au 0.75323(5) 0.27749(4) 0.71298(7) 0.0678(3) Uani 1 d . . .
Au2 Au 0.73641(5) 0.14260(4) 0.68889(7) 0.0691(4) Uani 1 d . . .
Au3 Au 0.64312(5) 0.22849(4) 0.56599(7) 0.0678(4) Uani 1 d . . .
O1 O 0.9998(13) 0.4360(12) 0.8674(16) 0.187(13) Uani 1 d . . .
O2 O 0.8405(9) -0.0822(7) 0.9253(11) 0.096(6) Uani 1 d . . .
O3 O 0.8119(11) -0.1245(9) 0.7157(13) 0.130(8) Uani 1 d . . .
O4 O 0.3891(9) 0.1666(8) 0.2783(13) 0.105(7) Uani 1 d . . .
O5 O 0.4161(8) 0.3589(9) 0.3053(12) 0.099(7) Uani 1 d . . .
O6 O 0.8176(17) 0.5139(11) 0.9044(14) 0.189(15) Uani 1 d . . .
N1 N 0.8156(11) 0.2269(11) 0.7801(12) 0.074(7) Uani 1 d . . .
N2 N 0.7977(9) 0.1706(9) 0.7794(12) 0.058(6) Uani 1 d . . .
N3 N 0.6788(10) 0.1111(8) 0.5971(12) 0.060(6) Uani 1 d . . .
N4 N 0.6386(11) 0.1454(9) 0.5491(13) 0.070(6) Uani 1 d . . .
N5 N 0.6479(11) 0.3111(9) 0.5899(14) 0.070(7) Uani 1 d . . .
N6 N 0.6899(10) 0.3282(8) 0.6510(13) 0.063(6) Uani 1 d . . .
C1 C 0.8652(11) 0.2351(12) 0.8338(16) 0.061(8) Uani 1 d . . .
C2 C 0.8813(12) 0.1829(11) 0.8701(16) 0.063(8) Uani 1 d . . .
H2 H 0.9145 0.1765 0.9103 0.104(13) Uiso 1 calc R . .
C3 C 0.8404(12) 0.1438(12) 0.8367(17) 0.068(8) Uani 1 d . . .
C4 C 0.6710(12) 0.0576(12) 0.5731(16) 0.066(8) Uani 1 d . . .
C5 C 0.6208(14) 0.0566(12) 0.5112(17) 0.080(9) Uani 1 d . . .
H5 H 0.6037 0.0246 0.4855 0.104(13) Uiso 1 calc R . .
C6 C 0.6009(13) 0.1106(13) 0.4943(16) 0.070(8) Uani 1 d . . .
C7 C 0.6098(10) 0.3530(15) 0.5629(16) 0.071(9) Uani 1 d . . .
C8 C 0.6273(12) 0.3989(11) 0.6121(16) 0.066(8) Uani 1 d . . .
H8 H 0.6081 0.4335 0.6083 0.104(13) Uiso 1 calc R . .
C9 C 0.6803(14) 0.3831(11) 0.6695(18) 0.078(9) Uani 1 d . . .
C10 C 0.8966(12) 0.2869(11) 0.8424(16) 0.067(8) Uiso 1 d . . .
C11 C 0.9349(13) 0.2991(13) 0.9100(18) 0.093(10) Uiso 1 d . . .
H11 H 0.9382 0.2737 0.9497 0.104(13) Uiso 1 calc R . .
C12 C 0.9700(14) 0.3479(13) 0.9238(19) 0.102(10) Uiso 1 d . . .
H12 H 0.9925 0.3564 0.9727 0.104(13) Uiso 1 calc R . .
C13 C 0.9705(13) 0.3832(13) 0.8637(18) 0.083(9) Uiso 1 d . . .
C14 C 0.9328(12) 0.3721(12) 0.7955(16) 0.080(9) Uiso 1 d . . .
H14 H 0.9279 0.3978 0.7559 0.104(13) Uiso 1 calc R . .
C15 C 0.9011(12) 0.3213(12) 0.7850(17) 0.084(9) Uiso 1 d . . .
H15 H 0.8820 0.3107 0.7356 0.104(13) Uiso 1 calc R . .
C16 C 1.042(2) 0.4431(19) 0.943(3) 0.171(17) Uiso 1 d . . .
C17 C 0.8379(11) 0.0840(11) 0.8544(14) 0.059(7) Uiso 1 d . . .
C18 C 0.8899(12) 0.0599(11) 0.8991(15) 0.074(8) Uiso 1 d . . .
H18 H 0.9255 0.0800 0.9125 0.104(13) Uiso 1 calc R . .
C19 C 0.8870(14) 0.0055(13) 0.9226(17) 0.095(10) Uiso 1 d . . .
H19 H 0.9213 -0.0102 0.9539 0.104(13) Uiso 1 calc R . .
C20 C 0.8357(11) -0.0279(11) 0.9027(14) 0.060(7) Uiso 1 d . . .
C21 C 0.7867(12) -0.0039(10) 0.8582(14) 0.065(8) Uiso 1 d . . .
H21 H 0.7518 -0.0247 0.8427 0.104(13) Uiso 1 calc R . .
C22 C 0.7875(11) 0.0530(10) 0.8345(14) 0.065(7) Uiso 1 d . . .
H22 H 0.7527 0.0690 0.8049 0.104(13) Uiso 1 calc R . .
C23 C 0.7888(15) -0.1129(14) 0.9265(19) 0.110(11) Uiso 1 d . . .
C24 C 0.7068(13) 0.0115(12) 0.6111(16) 0.075(8) Uiso 1 d . . .
C25 C 0.7675(13) 0.0146(12) 0.6323(15) 0.086(9) Uiso 1 d . . .
H25 H 0.7845 0.0477 0.6208 0.104(13) Uiso 1 calc R . .
C26 C 0.8088(14) -0.0288(13) 0.6710(17) 0.098(10) Uiso 1 d . . .
H26 H 0.8500 -0.0243 0.6866 0.104(13) Uiso 1 calc R . .
C27 C 0.7795(13) -0.0766(13) 0.6816(16) 0.079(9) Uiso 1 d . . .
C28 C 0.7188(14) -0.0820(13) 0.6585(17) 0.098(10) Uiso 1 d . . .
H28 H 0.7009 -0.1159 0.6651 0.104(13) Uiso 1 calc R . .
C29 C 0.6846(13) -0.0379(12) 0.6257(15) 0.085(9) Uiso 1 d . . .
H29 H 0.6434 -0.0423 0.6128 0.104(13) Uiso 1 calc R . .
C30 C 0.8770(18) -0.1207(16) 0.743(2) 0.133(14) Uiso 1 d . . .
C31 C 0.5483(11) 0.1281(10) 0.4377(15) 0.058(7) Uiso 1 d . . .
C32 C 0.5283(12) 0.0959(12) 0.3753(16) 0.082(9) Uiso 1 d . . .
H32 H 0.5501 0.0641 0.3698 0.104(13) Uiso 1 calc R . .
C33 C 0.4776(12) 0.1077(11) 0.3199(16) 0.077(8) Uiso 1 d . . .
H33 H 0.4664 0.0858 0.2762 0.104(13) Uiso 1 calc R . .
C34 C 0.4440(14) 0.1523(12) 0.3305(17) 0.081(9) Uiso 1 d . . .
C35 C 0.4601(11) 0.1864(11) 0.3924(15) 0.073(8) Uiso 1 d . . .
H35 H 0.4375 0.2174 0.3984 0.104(13) Uiso 1 calc R . .
C36 C 0.5145(12) 0.1715(12) 0.4484(17) 0.086(9) Uiso 1 d . . .
H36 H 0.5262 0.1926 0.4928 0.104(13) Uiso 1 calc R . .
C37 C 0.3674(13) 0.1324(13) 0.2093(18) 0.092(10) Uiso 1 d . . .
C38 C 0.5612(12) 0.3538(10) 0.4980(15) 0.062(7) Uiso 1 d . . .
C39 C 0.5102(12) 0.3899(11) 0.4925(16) 0.080(9) Uiso 1 d . . .
H39 H 0.5076 0.4126 0.5331 0.104(13) Uiso 1 calc R . .
C40 C 0.4660(13) 0.3899(12) 0.4262(17) 0.089(9) Uiso 1 d . . .
H40 H 0.4366 0.4173 0.4200 0.104(13) Uiso 1 calc R . .
C41 C 0.4623(13) 0.3521(12) 0.3686(17) 0.077(8) Uiso 1 d . . .
C42 C 0.5103(12) 0.3181(11) 0.3699(16) 0.078(8) Uiso 1 d . . .
H42 H 0.5119 0.2954 0.3289 0.104(13) Uiso 1 calc R . .
C43 C 0.5558(12) 0.3196(11) 0.4350(15) 0.076(8) Uiso 1 d . . .
H43 H 0.5870 0.2945 0.4371 0.104(13) Uiso 1 calc R . .
C44 C 0.4169(16) 0.3249(16) 0.243(2) 0.130(13) Uiso 1 d . . .
C45 C 0.7144(13) 0.4137(11) 0.7330(16) 0.073(8) Uiso 1 d . . .
C46 C 0.6800(15) 0.4404(13) 0.7772(18) 0.108(11) Uiso 1 d . . .
H46 H 0.6389 0.4364 0.7680 0.104(13) Uiso 1 calc R . .
C47 C 0.7150(14) 0.4740(12) 0.8374(18) 0.098(10) Uiso 1 d . . .
H47 H 0.6953 0.4923 0.8691 0.104(13) Uiso 1 calc R . .
C48 C 0.7777(15) 0.4814(14) 0.852(2) 0.093(10) Uiso 1 d . . .
C49 C 0.8071(14) 0.4558(12) 0.8044(17) 0.093(10) Uiso 1 d . . .
H49 H 0.8477 0.4617 0.8103 0.104(13) Uiso 1 calc R . .
C50 C 0.7758(14) 0.4213(12) 0.7483(17) 0.092(10) Uiso 1 d . . .
H50 H 0.7966 0.4019 0.7188 0.104(13) Uiso 1 calc R . .
C51 C 0.788(3) 0.543(3) 0.954(4) 0.25(3) Uiso 1 d . . .
Au11 Au 0.77878(5) 0.46020(4) 0.54623(6) 0.0630(3) Uani 1 d . . .
Au12 Au 0.81973(5) 0.33056(4) 0.52686(7) 0.0643(3) Uani 1 d . . .
Au13 Au 0.68838(5) 0.37785(4) 0.41792(7) 0.0635(3) Uani 1 d . . .
O101 O 0.9039(8) 0.7031(8) 0.6691(13) 0.112(8) Uani 1 d . . .
O102 O 1.0919(10) 0.1990(11) 0.5935(13) 0.130(8) Uani 1 d . . .
O103 O 0.9283(10) 0.0724(9) 0.6381(15) 0.130(8) Uani 1 d . . .
O104 O 0.4892(8) 0.2656(8) 0.1111(10) 0.088(6) Uani 1 d . . .
O105 O 0.4474(8) 0.4432(8) 0.1177(11) 0.092(6) Uani 1 d . . .
O106 O 0.7400(9) 0.6825(9) 0.7497(13) 0.113(7) Uani 1 d . . .
N101 N 0.8652(8) 0.4397(9) 0.5896(12) 0.061(6) Uani 1 d . . .
N102 N 0.8838(11) 0.3839(9) 0.5822(12) 0.078(7) Uani 1 d . . .
N103 N 0.7610(11) 0.2764(9) 0.4672(12) 0.065(6) Uani 1 d . . .
N104 N 0.7135(11) 0.2947(8) 0.4143(15) 0.064(6) Uani 1 d . . .
N105 N 0.6631(9) 0.4589(8) 0.4313(12) 0.053(5) Uani 1 d . . .
N106 N 0.6948(9) 0.4860(8) 0.4952(13) 0.057(6) Uani 1 d . . .
C101 C 0.9135(13) 0.4735(13) 0.6113(16) 0.078(9) Uani 1 d . . .
C102 C 0.9644(12) 0.4391(11) 0.6172(16) 0.072(8) Uani 1 d . . .
H102 H 1.0040 0.4505 0.6327 0.104(13) Uiso 1 calc R . .
C103 C 0.9441(12) 0.3846(12) 0.5953(14) 0.064(8) Uani 1 d . . .
C104 C 0.7620(12) 0.2184(10) 0.4557(16) 0.056(7) Uani 1 d . . .
C105 C 0.7158(12) 0.2064(13) 0.4004(15) 0.067(8) Uani 1 d . . .
H105 H 0.7055 0.1701 0.3835 0.104(13) Uiso 1 calc R . .
C106 C 0.6837(13) 0.2531(14) 0.3696(15) 0.069(8) Uani 1 d . . .
C107 C 0.6174(13) 0.4920(13) 0.3956(16) 0.074(9) Uani 1 d . . .
C108 C 0.6186(13) 0.5390(12) 0.4401(16) 0.079(9) Uani 1 d . . .
H108 H 0.5918 0.5687 0.4298 0.104(13) Uiso 1 calc R . .
C109 C 0.6687(10) 0.5338(11) 0.5055(13) 0.050(7) Uani 1 d . . .
C110 C 0.9099(11) 0.5338(10) 0.6266(13) 0.054(7) Uiso 1 d . . .
C111 C 0.8687(11) 0.5538(10) 0.6552(14) 0.068(8) Uiso 1 d . . .
H111 H 0.8409 0.5298 0.6674 0.104(13) Uiso 1 calc R . .
C112 C 0.8655(13) 0.6129(12) 0.6685(16) 0.086(9) Uiso 1 d . . .
H112 H 0.8360 0.6277 0.6892 0.104(13) Uiso 1 calc R . .
C113 C 0.9085(12) 0.6480(12) 0.6492(15) 0.075(8) Uiso 1 d . . .
C114 C 0.9501(12) 0.6238(11) 0.6158(15) 0.080(9) Uiso 1 d . . .
H114 H 0.9766 0.6467 0.5990 0.104(13) Uiso 1 calc R . .
C115 C 0.9530(12) 0.5660(11) 0.6068(15) 0.078(8) Uiso 1 d . . .
H115 H 0.9829 0.5497 0.5882 0.104(13) Uiso 1 calc R . .
C116 C 0.9510(19) 0.7427(17) 0.648(2) 0.147(15) Uiso 1 d . . .
C117 C 0.9779(12) 0.3353(12) 0.5940(15) 0.073(8) Uiso 1 d . . .
C118 C 1.0329(13) 0.3390(13) 0.5729(16) 0.098(10) Uiso 1 d . . .
H118 H 1.0476 0.3736 0.5627 0.104(13) Uiso 1 calc R . .
C119 C 1.0631(13) 0.2915(12) 0.5682(16) 0.089(9) Uiso 1 d . . .
H119 H 1.0942 0.2936 0.5445 0.104(13) Uiso 1 calc R . .
C120 C 1.0518(14) 0.2413(13) 0.5950(17) 0.081(9) Uiso 1 d . . .
C121 C 1.0005(13) 0.2343(13) 0.6172(17) 0.098(10) Uiso 1 d . . .
H121 H 0.9893 0.1994 0.6318 0.104(13) Uiso 1 calc R . .
C122 C 0.9643(12) 0.2836(10) 0.6168(14) 0.069(8) Uiso 1 d . . .
H122 H 0.9296 0.2799 0.6332 0.104(13) Uiso 1 calc R . .
C123 C 1.0821(18) 0.1505(18) 0.630(2) 0.143(15) Uiso 1 d . . .
C124 C 0.8046(11) 0.1859(11) 0.5103(15) 0.063(7) Uiso 1 d . . .
C125 C 0.8239(11) 0.1372(11) 0.4773(15) 0.070(8) Uiso 1 d . . .
H125 H 0.8097 0.1289 0.4258 0.104(13) Uiso 1 calc R . .
C126 C 0.8648(14) 0.1033(14) 0.5257(19) 0.104(11) Uiso 1 d . . .
H126 H 0.8776 0.0724 0.5030 0.104(13) Uiso 1 calc R . .
C127 C 0.8885(15) 0.1084(14) 0.599(2) 0.093(10) Uiso 1 d . . .
C128 C 0.8674(12) 0.1574(11) 0.6307(17) 0.081(9) Uiso 1 d . . .
H128 H 0.8803 0.1642 0.6827 0.104(13) Uiso 1 calc R . .
C129 C 0.8288(11) 0.1939(11) 0.5854(15) 0.069(8) Uiso 1 d . . .
H129 H 0.8185 0.2263 0.6077 0.104(13) Uiso 1 calc R . .
C130 C 0.9532(18) 0.0793(16) 0.719(2) 0.135(14) Uiso 1 d . . .
C131 C 0.6337(11) 0.2592(10) 0.3028(15) 0.056(7) Uiso 1 d . . .
C132 C 0.5943(11) 0.2109(11) 0.2811(15) 0.072(8) Uiso 1 d . . .
H132 H 0.6002 0.1790 0.3115 0.104(13) Uiso 1 calc R . .
C133 C 0.5491(12) 0.2123(11) 0.2169(15) 0.077(8) Uiso 1 d . . .
H133 H 0.5267 0.1799 0.2025 0.104(13) Uiso 1 calc R . .
C134 C 0.5346(12) 0.2594(11) 0.1717(16) 0.068(8) Uiso 1 d . . .
C135 C 0.5699(12) 0.3043(12) 0.1972(15) 0.078(8) Uiso 1 d . . .
H135 H 0.5609 0.3373 0.1695 0.104(13) Uiso 1 calc R . .
C136 C 0.6179(12) 0.3055(12) 0.2603(16) 0.080(9) Uiso 1 d . . .
H136 H 0.6393 0.3386 0.2735 0.104(13) Uiso 1 calc R . .
C137 C 0.4526(13) 0.2211(12) 0.0799(17) 0.087(9) Uiso 1 d . . .
C138 C 0.5770(12) 0.4773(11) 0.3254(16) 0.067(8) Uiso 1 d . . .
C139 C 0.5931(13) 0.4606(11) 0.2622(16) 0.082(9) Uiso 1 d . . .
H139 H 0.6334 0.4556 0.2655 0.104(13) Uiso 1 calc R . .
C140 C 0.5512(12) 0.4501(10) 0.1905(15) 0.073(8) Uiso 1 d . . .
H140 H 0.5645 0.4401 0.1481 0.104(13) Uiso 1 calc R . .
C141 C 0.4907(12) 0.4551(10) 0.1852(16) 0.065(7) Uiso 1 d . . .
C142 C 0.4736(12) 0.4711(10) 0.2481(15) 0.076(8) Uiso 1 d . . .
H142 H 0.4330 0.4741 0.2442 0.104(13) Uiso 1 calc R . .
C143 C 0.5141(12) 0.4836(11) 0.3203(16) 0.078(8) Uiso 1 d . . .
H143 H 0.5006 0.4953 0.3618 0.104(13) Uiso 1 calc R . .
C144 C 0.4668(16) 0.4191(15) 0.054(2) 0.120(12) Uiso 1 d . . .
C145 C 0.6886(11) 0.5725(11) 0.5664(15) 0.064(7) Uiso 1 d . . .
C146 C 0.6846(11) 0.6298(10) 0.5515(15) 0.067(8) Uiso 1 d . . .
H146 H 0.6712 0.6429 0.5019 0.104(13) Uiso 1 calc R . .
C147 C 0.7007(11) 0.6668(12) 0.6116(16) 0.079(8) Uiso 1 d . . .
H147 H 0.6972 0.7051 0.6012 0.104(13) Uiso 1 calc R . .
C148 C 0.7214(13) 0.6504(12) 0.6843(18) 0.082(9) Uiso 1 d . . .
C149 C 0.7212(11) 0.5901(10) 0.6962(15) 0.067(8) Uiso 1 d . . .
H149 H 0.7320 0.5762 0.7457 0.104(13) Uiso 1 calc R . .
C150 C 0.7062(10) 0.5542(11) 0.6387(14) 0.064(7) Uiso 1 d . . .
H150 H 0.7078 0.5158 0.6485 0.104(13) Uiso 1 calc R . .
C151 C 0.7473(16) 0.7435(17) 0.741(2) 0.131(13) Uiso 1 d . . .
O200 O 0.296(3) 0.270(3) 0.051(4) 0.119(14) Uiso 0.33 d PD . .
C200 C 0.308(4) 0.326(3) 0.036(5) 0.094(18) Uiso 0.33 d PD . .
O201 O 0.257(3) 0.254(3) 0.049(4) 0.119(14) Uiso 0.33 d PD . .
C201 C 0.211(4) 0.287(4) 0.003(5) 0.094(18) Uiso 0.33 d PD . .
O202 O 0.231(3) 0.313(3) -0.032(4) 0.119(14) Uiso 0.33 d PD . .
C202 C 0.294(3) 0.309(4) -0.004(5) 0.094(18) Uiso 0.33 d PD . .

loop_
_atom_site_aniso_label
_atom_site_aniso_U_11
_atom_site_aniso_U_22
_atom_site_aniso_U_33
_atom_site_aniso_U_23
_atom_site_aniso_U_13
_atom_site_aniso_U_12
Au1 0.0693(8) 0.0552(7) 0.0794(8) -0.0021(6) 0.0200(7) 0.0032(6)
Au2 0.0647(8) 0.0597(7) 0.0804(9) -0.0054(6) 0.0137(7) -0.0008(6)
Au3 0.0660(8) 0.0564(7) 0.0819(9) -0.0022(7) 0.0205(7) -0.0028(6)
O1 0.21(3) 0.18(3) 0.15(2) 0.00(2) 0.01(2) -0.12(2)
O2 0.130(18) 0.056(13) 0.103(16) 0.013(11) 0.033(14) 0.024(12)
O3 0.15(2) 0.094(17) 0.14(2) 0.015(16) 0.032(18) 0.041(16)
O4 0.090(15) 0.085(14) 0.131(19) -0.014(14) 0.011(14) -0.012(13)
O5 0.068(14) 0.122(17) 0.111(17) 0.013(15) 0.030(13) 0.022(13)
O6 0.34(4) 0.100(19) 0.084(18) -0.017(16) -0.01(2) -0.01(2)
N1 0.082(19) 0.10(2) 0.043(15) -0.001(14) 0.015(14) 0.027(17)
N2 0.051(14) 0.056(15) 0.074(17) -0.020(13) 0.029(13) -0.010(13)
N3 0.082(17) 0.032(13) 0.068(16) 0.002(12) 0.024(14) -0.007(12)
N4 0.079(17) 0.065(16) 0.065(16) 0.006(15) 0.019(14) 0.010(15)
N5 0.057(16) 0.052(15) 0.10(2) 0.004(14) 0.014(15) -0.014(14)
N6 0.076(17) 0.037(14) 0.078(17) -0.017(12) 0.021(14) -0.010(12)
C1 0.036(16) 0.08(2) 0.06(2) 0.014(17) -0.002(15) 0.029(16)
C2 0.056(18) 0.057(19) 0.08(2) -0.029(18) 0.021(16) -0.006(16)
C3 0.040(17) 0.08(2) 0.09(2) -0.016(19) 0.019(17) 0.016(18)
C4 0.07(2) 0.07(2) 0.06(2) -0.001(16) 0.018(17) -0.026(17)
C5 0.09(2) 0.07(2) 0.07(2) -0.016(18) 0.00(2) -0.007(19)
C6 0.08(2) 0.07(2) 0.07(2) 0.000(19) 0.038(19) 0.016(19)
C7 0.022(15) 0.12(3) 0.08(2) -0.01(2) 0.019(15) 0.019(18)
C8 0.06(2) 0.06(2) 0.07(2) -0.006(18) 0.014(17) 0.013(16)
C9 0.10(2) 0.047(19) 0.10(2) -0.011(18) 0.04(2) -0.011(18)
Au11 0.0534(7) 0.0578(7) 0.0774(8) -0.0001(6) 0.0161(6) 0.0006(6)
Au12 0.0557(7) 0.0594(7) 0.0780(8) -0.0014(6) 0.0174(6) -0.0010(6)
Au13 0.0587(7) 0.0535(7) 0.0795(8) -0.0019(6) 0.0197(6) 0.0018(6)
O101 0.079(14) 0.071(14) 0.19(2) -0.036(15) 0.030(15) 0.006(12)
O102 0.13(2) 0.14(2) 0.13(2) -0.003(17) 0.047(17) 0.031(17)
O103 0.12(2) 0.112(18) 0.15(2) 0.014(17) 0.016(18) 0.032(16)
O104 0.086(14) 0.094(15) 0.064(13) 0.011(11) -0.018(11) -0.024(12)
O105 0.074(13) 0.096(15) 0.084(15) 0.015(12) -0.018(12) 0.019(12)
O106 0.131(19) 0.092(16) 0.126(18) -0.049(15) 0.051(15) -0.012(14)
N101 0.025(12) 0.055(14) 0.095(17) 0.019(13) -0.002(12) -0.006(11)
N102 0.09(2) 0.067(17) 0.074(17) 0.024(14) 0.023(16) 0.009(15)
N103 0.078(17) 0.067(17) 0.054(15) 0.004(13) 0.022(14) 0.015(14)
N104 0.083(18) 0.047(14) 0.069(17) -0.010(14) 0.035(15) -0.010(14)
N105 0.057(15) 0.055(14) 0.050(14) -0.006(13) 0.019(12) -0.016(13)
N106 0.069(15) 0.025(12) 0.088(18) 0.011(12) 0.041(15) 0.003(11)
C101 0.06(2) 0.10(2) 0.08(2) -0.009(18) 0.030(18) -0.04(2)
C102 0.053(19) 0.06(2) 0.10(2) -0.009(18) 0.025(18) -0.030(17)
C103 0.049(19) 0.08(2) 0.054(18) 0.007(16) -0.003(15) 0.002(17)
C104 0.07(2) 0.036(16) 0.07(2) 0.012(15) 0.028(18) 0.023(15)
C105 0.046(18) 0.09(2) 0.05(2) -0.019(17) -0.014(16) 0.009(17)
C106 0.09(2) 0.08(2) 0.05(2) -0.010(19) 0.050(19) -0.01(2)
C107 0.08(2) 0.07(2) 0.06(2) 0.025(18) 0.001(18) 0.033(18)
C108 0.09(2) 0.06(2) 0.08(2) -0.010(18) 0.02(2) 0.010(18)
C109 0.030(15) 0.08(2) 0.039(16) -0.007(15) 0.007(13) -0.007(14)

loop_
_atom_type_symbol
_atom_type_description
_atom_type_scat_dispersion_real
_atom_type_scat_dispersion_imag
_atom_type_scat_source
C C 0.0033 0.0016 'International Tables Vol C Tables 4.2.6.8 and 6.1.1.4'
H H 0.0000 0.0000 'International Tables Vol C Tables 4.2.6.8 and 6.1.1.4'
N N 0.0061 0.0033 'International Tables Vol C Tables 4.2.6.8 and 6.1.1.4'
O O 0.0106 0.0060 'International Tables Vol C Tables 4.2.6.8 and 6.1.1.4'
Au Au -2.0133 8.8022 'International Tables Vol C Tables 4.2.6.8 and 6.1.1.4'

loop_
_geom_angle_atom_site_label_1
_geom_angle_atom_site_label_2
_geom_angle_atom_site_label_3
_geom_angle
_geom_angle_site_symmetry_1
_geom_angle_site_symmetry_3
_geom_angle_publ_flag
N6 Au1 N1 177.2(8) . . ?
N6 Au1 Au2 118.3(6) . . ?
N1 Au1 Au2 62.4(8) . . ?
N2 Au2 N3 176.4(9) . . ?
N2 Au2 Au1 61.5(7) . . ?
N3 Au2 Au1 121.0(6) . . ?
N2 Au2 Au3 122.9(7) . . ?
N3 Au2 Au3 59.8(6) . . ?
Au1 Au2 Au3 61.59(3) . . ?
N4 Au3 N5 176.4(10) . . ?
N4 Au3 Au2 60.1(7) . . ?
N5 Au3 Au2 117.4(7) . . ?
C13 O1 C16 110(3) . . ?
C20 O2 C23 120(2) . . ?
C27 O3 C30 119(3) . . ?
C34 O4 C37 119(2) . . ?
C41 O5 C44 116(2) . . ?
C48 O6 C51 111(4) . . ?
C1 N1 N2 110(2) . . ?
C1 N1 Au1 135(2) . . ?
N2 N1 Au1 113.6(19) . . ?
C3 N2 N1 106(2) . . ?
C3 N2 Au2 133.0(19) . . ?
N1 N2 Au2 118.3(19) . . ?
C4 N3 N4 110(2) . . ?
C4 N3 Au2 129(2) . . ?
N4 N3 Au2 120.5(17) . . ?
N3 N4 C6 107(2) . . ?
N3 N4 Au3 119.4(18) . . ?
C6 N4 Au3 133(2) . . ?
N6 N5 C7 110(2) . . ?
N6 N5 Au3 117.7(18) . . ?
C7 N5 Au3 131(2) . . ?
N5 N6 C9 111(2) . . ?
N5 N6 Au1 123.6(17) . . ?
C9 N6 Au1 125(2) . . ?
N1 C1 C2 107(3) . . ?
N1 C1 C10 122(3) . . ?
C2 C1 C10 130(3) . . ?
C3 C2 C1 109(3) . . ?
C2 C3 N2 107(3) . . ?
C2 C3 C17 129(3) . . ?
N2 C3 C17 123(3) . . ?
N3 C4 C5 107(3) . . ?
N3 C4 C24 124(3) . . ?
C5 C4 C24 129(3) . . ?
C6 C5 C4 109(3) . . ?
C5 C6 N4 106(3) . . ?
C5 C6 C31 127(3) . . ?
N4 C6 C31 126(3) . . ?
N5 C7 C8 107(2) . . ?
N5 C7 C38 129(3) . . ?
C8 C7 C38 124(3) . . ?
C7 C8 C9 108(2) . . ?
N6 C9 C45 126(3) . . ?
N6 C9 C8 103(2) . . ?
C45 C9 C8 130(3) . . ?
C15 C10 C11 114(3) . . ?
C15 C10 C1 125(3) . . ?
C11 C10 C1 119(3) . . ?
C10 C11 C12 124(3) . . ?
C13 C12 C11 119(3) . . ?
C14 C13 C12 118(3) . . ?
C14 C13 O1 114(3) . . ?
C12 C13 O1 127(3) . . ?
C13 C14 C15 119(3) . . ?
C10 C15 C14 124(3) . . ?
C22 C17 C18 119(3) . . ?
C22 C17 C3 124(2) . . ?
C18 C17 C3 117(2) . . ?
C19 C18 C17 118(3) . . ?
C18 C19 C20 124(3) . . ?
C21 C20 O2 126(2) . . ?
C21 C20 C19 116(3) . . ?
O2 C20 C19 118(3) . . ?
C20 C21 C22 121(3) . . ?
C17 C22 C21 121(3) . . ?
C29 C24 C25 114(3) . . ?
C29 C24 C4 124(3) . . ?
C25 C24 C4 121(3) . . ?
C24 C25 C26 127(3) . . ?
C27 C26 C25 112(3) . . ?
C26 C27 C28 123(3) . . ?
C26 C27 O3 120(3) . . ?
C28 C27 O3 116(3) . . ?
C29 C28 C27 120(3) . . ?
C24 C29 C28 124(3) . . ?
C36 C31 C32 118(3) . . ?
C36 C31 C6 123(3) . . ?
C32 C31 C6 119(3) . . ?
C31 C32 C33 123(3) . . ?
C34 C33 C32 118(3) . . ?
C33 C34 C35 122(3) . . ?
C33 C34 O4 123(3) . . ?
C35 C34 O4 115(3) . . ?
C34 C35 C36 116(3) . . ?
C31 C36 C35 121(3) . . ?
C43 C38 C7 125(3) . . ?
C43 C38 C39 113(3) . . ?
C7 C38 C39 122(3) . . ?
C40 C39 C38 118(3) . . ?
C39 C40 C41 124(3) . . ?
O5 C41 C42 123(3) . . ?
O5 C41 C40 117(3) . . ?
C42 C41 C40 119(3) . . ?
C43 C42 C41 116(3) . . ?
C42 C43 C38 128(3) . . ?
C50 C45 C46 122(3) . . ?
C50 C45 C9 124(3) . . ?
C46 C45 C9 114(3) . . ?
C45 C46 C47 113(3) . . ?
C48 C47 C46 124(3) . . ?
C49 C48 O6 109(3) . . ?
C49 C48 C47 118(3) . . ?
O6 C48 C47 132(3) . . ?
C50 C49 C48 119(3) . . ?
C49 C50 C45 123(3) . . ?
N101 Au11 N106 174.2(7) . . ?
N101 Au11 Au12 61.8(6) . . ?
N106 Au11 Au12 120.5(6) . . ?
N101 Au11 Au13 120.9(6) . . ?
N106 Au11 Au13 60.1(6) . . ?
Au12 Au11 Au13 61.25(3) . . ?
N103 Au12 N102 175.4(9) . . ?
N103 Au12 Au11 119.6(7) . . ?
N102 Au12 Au11 63.2(7) . . ?
N103 Au12 Au13 60.4(7) . . ?
N102 Au12 Au13 121.4(7) . . ?
Au11 Au12 Au13 60.35(3) . . ?
N105 Au13 N104 174.9(8) . . ?
N105 Au13 Au11 60.8(6) . . ?
N104 Au13 Au11 116.9(8) . . ?
N105 Au13 Au12 119.2(6) . . ?
N104 Au13 Au12 58.7(8) . . ?
Au11 Au13 Au12 58.40(3) . . ?
C113 O101 C116 114(2) . . ?
C120 O102 C123 114(3) . . ?
C127 O103 C130 121(3) . . ?
C134 O104 C137 122(2) . . ?
C141 O105 C144 118(2) . . ?
C148 O106 C151 118(3) . . ?
C101 N101 N102 110(2) . . ?
C101 N101 Au11 129(2) . . ?
N102 N101 Au11 119.2(16) . . ?
C103 N102 N101 107(2) . . ?
C103 N102 Au12 134(2) . . ?
N101 N102 Au12 115.8(17) . . ?
N104 N103 C104 105(2) . . ?
N104 N103 Au12 120.4(18) . . ?
C104 N103 Au12 134(2) . . ?
N103 N104 C106 113(2) . . ?
N103 N104 Au13 118.4(19) . . ?
C106 N104 Au13 128(2) . . ?
C107 N105 N106 109(2) . . ?
C107 N105 Au13 135(2) . . ?
N106 N105 Au13 116.0(16) . . ?
C109 N106 N105 111(2) . . ?
C109 N106 Au11 128.0(19) . . ?
N105 N106 Au11 119.3(16) . . ?
N101 C101 C102 107(2) . . ?
N101 C101 C110 124(3) . . ?
C102 C101 C110 130(3) . . ?
C103 C102 C101 107(2) . . ?
N102 C103 C102 109(2) . . ?
N102 C103 C117 122(3) . . ?
C102 C103 C117 129(3) . . ?
C105 C104 N103 107(2) . . ?
C105 C104 C124 135(3) . . ?
N103 C104 C124 118(3) . . ?
C104 C105 C106 113(3) . . ?
N104 C106 C105 102(3) . . ?
N104 C106 C131 127(3) . . ?
C105 C106 C131 131(3) . . ?
N105 C107 C108 107(2) . . ?
N105 C107 C138 123(3) . . ?
C108 C107 C138 130(3) . . ?
C107 C108 C109 108(2) . . ?
N106 C109 C145 127(2) . . ?
N106 C109 C108 105(2) . . ?
C145 C109 C108 128(3) . . ?
C111 C110 C115 124(3) . . ?
C111 C110 C101 121(2) . . ?
C115 C110 C101 115(2) . . ?
C110 C111 C112 120(3) . . ?
C113 C112 C111 118(3) . . ?
O101 C113 C114 128(3) . . ?
O101 C113 C112 113(3) . . ?
C114 C113 C112 118(3) . . ?
C113 C114 C115 122(3) . . ?
C110 C115 C114 117(3) . . ?
C122 C117 C103 125(3) . . ?
C122 C117 C118 116(3) . . ?
C103 C117 C118 119(3) . . ?
C119 C118 C117 119(3) . . ?
C120 C119 C118 125(3) . . ?
C119 C120 C121 119(3) . . ?
C119 C120 O102 117(3) . . ?
C121 C120 O102 124(3) . . ?
C120 C121 C122 117(3) . . ?
C117 C122 C121 124(3) . . ?
C129 C124 C125 116(3) . . ?
C129 C124 C104 131(3) . . ?
C125 C124 C104 112(2) . . ?
C126 C125 C124 116(3) . . ?
C127 C126 C125 130(4) . . ?
C126 C127 O103 122(3) . . ?
C126 C127 C128 112(3) . . ?
O103 C127 C128 125(3) . . ?
C129 C128 C127 121(3) . . ?
C124 C129 C128 124(3) . . ?
C136 C131 C106 127(3) . . ?
C136 C131 C132 116(3) . . ?
C106 C131 C132 117(2) . . ?
C133 C132 C131 120(3) . . ?
C132 C133 C134 123(3) . . ?
O104 C134 C135 119(3) . . ?
O104 C134 C133 127(3) . . ?
C135 C134 C133 114(3) . . ?
C134 C135 C136 126(3) . . ?
C131 C136 C135 120(3) . . ?
C139 C138 C107 125(3) . . ?
C139 C138 C143 118(3) . . ?
C107 C138 C143 117(3) . . ?
C138 C139 C140 124(3) . . ?
C141 C140 C139 119(3) . . ?
C142 C141 C140 118(3) . . ?
C142 C141 O105 120(2) . . ?
C140 C141 O105 122(2) . . ?
C141 C142 C143 124(3) . . ?
C142 C143 C138 117(3) . . ?
C150 C145 C146 120(3) . . ?
C150 C145 C109 120(2) . . ?
C146 C145 C109 119(3) . . ?
C147 C146 C145 119(3) . . ?
C148 C147 C146 123(3) . . ?
C147 C148 O106 130(3) . . ?
C147 C148 C149 115(3) . . ?
O106 C148 C149 115(3) . . ?
C150 C149 C148 122(3) . . ?
C149 C150 C145 121(3) . . ?
O201 O200 C202 113(8) . . ?
O201 O200 C200 127(9) . . ?
C202 O200 C200 35(5) . . ?
C202 C200 O200 69(8) . . ?
C202 C200 O202 42(7) . . ?
O200 C200 O202 77(5) . . ?
O200 O201 C201 110(9) . . ?
O202 C201 O201 107(8) . . ?
O202 C201 C202 41(5) . . ?
O201 C201 C202 67(5) . . ?
C201 O202 C202 108(8) . . ?
C201 O202 C200 101(6) . . ?
C202 O202 C200 23(5) . . ?
C200 C202 O200 76(7) . . ?
C200 C202 O202 114(10) . . ?
O200 C202 O202 99(7) . . ?
C200 C202 C201 104(10) . . ?
O200 C202 C201 68(5) . . ?
O202 C202 C201 31(4) . . ?

loop_
_geom_bond_atom_site_label_1
_geom_bond_atom_site_label_2
_geom_bond_distance
_geom_bond_site_symmetry_2
_geom_bond_publ_flag
Au1 N6 2.01(2) . ?
Au1 N1 2.03(2) . ?
Au1 Au2 3.2560(16) . ?
Au2 N2 2.00(2) . ?
Au2 N3 2.00(2) . ?
Au2 Au3 3.3759(17) . ?
Au3 N4 2.00(2) . ?
Au3 N5 2.01(2) . ?
O1 C13 1.42(3) . ?
O1 C16 1.48(5) . ?
O2 C20 1.35(3) . ?
O2 C23 1.41(3) . ?
O3 C27 1.42(3) . ?
O3 C30 1.47(4) . ?
O4 C34 1.42(3) . ?
O4 C37 1.47(3) . ?
O5 C41 1.37(3) . ?
O5 C44 1.40(4) . ?
O6 C48 1.38(4) . ?
O6 C51 1.45(6) . ?
N1 C1 1.32(3) . ?
N1 N2 1.40(3) . ?
N2 C3 1.40(3) . ?
N3 C4 1.34(3) . ?
N3 N4 1.37(3) . ?
N4 C6 1.41(3) . ?
N5 N6 1.34(3) . ?
N5 C7 1.34(3) . ?
N6 C9 1.38(3) . ?
C1 C2 1.41(3) . ?
C1 C10 1.42(3) . ?
C2 C3 1.36(3) . ?
C3 C17 1.47(3) . ?
C4 C5 1.40(3) . ?
C4 C24 1.44(3) . ?
C5 C6 1.38(3) . ?
C6 C31 1.44(3) . ?
C7 C8 1.41(3) . ?
C7 C38 1.41(3) . ?
C8 C9 1.45(3) . ?
C9 C45 1.42(4) . ?
C10 C15 1.35(3) . ?
C10 C11 1.35(3) . ?
C11 C12 1.41(4) . ?
C12 C13 1.38(4) . ?
C13 C14 1.35(3) . ?
C14 C15 1.41(3) . ?
C17 C22 1.35(3) . ?
C17 C18 1.39(3) . ?
C18 C19 1.37(3) . ?
C19 C20 1.40(3) . ?
C20 C21 1.34(3) . ?
C21 C22 1.42(3) . ?
C24 C29 1.34(3) . ?
C24 C25 1.36(3) . ?
C25 C26 1.46(4) . ?
C26 C27 1.37(3) . ?
C27 C28 1.37(4) . ?
C28 C29 1.36(3) . ?
C31 C36 1.34(3) . ?
C31 C32 1.35(3) . ?
C32 C33 1.37(3) . ?
C33 C34 1.36(3) . ?
C34 C35 1.36(3) . ?
C35 C36 1.45(3) . ?
C38 C43 1.38(3) . ?
C38 C39 1.44(3) . ?
C39 C40 1.37(3) . ?
C40 C41 1.37(3) . ?
C41 C42 1.37(3) . ?
C42 C43 1.37(3) . ?
C45 C50 1.39(3) . ?
C45 C46 1.42(4) . ?
C46 C47 1.43(4) . ?
C47 C48 1.42(4) . ?
C48 C49 1.37(4) . ?
C49 C50 1.36(3) . ?
Au11 N101 2.017(18) . ?
Au11 N106 2.03(2) . ?
Au11 Au12 3.2786(15) . ?
Au11 Au13 3.3455(16) . ?
Au12 N103 1.99(2) . ?
Au12 N102 2.02(2) . ?
Au12 Au13 3.3747(16) . ?
Au13 N105 2.05(2) . ?
Au13 N104 2.07(2) . ?
O101 C113 1.37(3) . ?
O101 C116 1.56(4) . ?
O102 C120 1.38(3) . ?
O102 C123 1.38(4) . ?
O103 C127 1.32(3) . ?
O103 C130 1.45(4) . ?
O104 C134 1.32(3) . ?
O104 C137 1.39(3) . ?
O105 C141 1.40(3) . ?
O105 C144 1.46(4) . ?
O106 C148 1.39(3) . ?
O106 C151 1.48(4) . ?
N101 C101 1.35(3) . ?
N101 N102 1.42(3) . ?
N102 C103 1.36(3) . ?
N103 N104 1.34(3) . ?
N103 C104 1.40(3) . ?
N104 C106 1.36(3) . ?
N105 C107 1.35(3) . ?
N105 N106 1.37(2) . ?
N106 C109 1.33(3) . ?
C101 C102 1.42(3) . ?
C101 C110 1.47(3) . ?
C102 C103 1.40(3) . ?
C103 C117 1.42(3) . ?
C104 C105 1.30(3) . ?
C104 C124 1.44(3) . ?
C105 C106 1.38(3) . ?
C106 C131 1.46(3) . ?
C107 C108 1.38(3) . ?
C107 C138 1.42(3) . ?
C108 C109 1.44(3) . ?
C109 C145 1.42(3) . ?
C110 C111 1.29(3) . ?
C110 C115 1.38(3) . ?
C111 C112 1.43(3) . ?
C112 C113 1.41(3) . ?
C113 C114 1.39(3) . ?
C114 C115 1.39(3) . ?
C117 C122 1.36(3) . ?
C117 C118 1.42(3) . ?
C118 C119 1.35(3) . ?
C119 C120 1.34(3) . ?
C120 C121 1.36(3) . ?
C121 C122 1.44(3) . ?
C124 C129 1.35(3) . ?
C124 C125 1.43(3) . ?
C125 C126 1.38(3) . ?
C126 C127 1.31(4) . ?
C127 C128 1.44(4) . ?
C128 C129 1.36(3) . ?
C131 C136 1.34(3) . ?
C131 C132 1.46(3) . ?
C132 C133 1.36(3) . ?
C133 C134 1.38(3) . ?
C134 C135 1.36(3) . ?
C135 C136 1.38(3) . ?
C138 C139 1.35(3) . ?
C138 C143 1.44(3) . ?
C139 C140 1.44(3) . ?
C140 C141 1.39(3) . ?
C141 C142 1.36(3) . ?
C142 C143 1.44(3) . ?
C145 C150 1.35(3) . ?
C145 C146 1.39(3) . ?
C146 C147 1.38(3) . ?
C147 C148 1.34(3) . ?
C148 C149 1.46(3) . ?
C149 C150 1.33(3) . ?
O200 O201 0.98(8) . ?
O200 C202 1.35(11) . ?
O200 C200 1.411(10) . ?
C200 C202 0.84(12) . ?
C200 O202 1.92(12) . ?
O201 C201 1.411(10) . ?
C201 O202 1.09(9) . ?
C201 C202 2.03(11) . ?
O202 C202 1.414(10) . ?
